data_4314784
loop_
_publ_author_name
'Lai-Ping Zhang'
'Jian-Fang Ma'
'Jin Yang'
'Yuan-Yuan Pang'
'Ji-Cheng Ma'

_publ_contact_author_address
;
Department of Chemistry
Northeast Normal University
Changchun 130024
P.R.China
;
_publ_contact_author_email jianfangma@yahoo.com.cn
_publ_contact_author_fax +86-431-85098620
_publ_contact_author_name 'Jian-Fang Ma'
_publ_contact_author_phone +86-431-85098620
_publ_section_title
;
 Series of 2D and 3D Coordination Polymers Based on
 1,2,3,4-Benzenetetracarboxylate and N-Donor Ligands: Synthesis,
 Topological Structures, and Photoluminescent Properties
;
_journal_name_full 'Inorganic Chemistry'
_journal_page_first 1535
_journal_page_last 1550
_journal_paper_doi 10.1021/ic9019553
_journal_volume 49
_journal_year 2010
_chemical_formula_moiety 'C40 H24 Cu2 N4 O16 '
_chemical_formula_sum 'C40 H24 Cu2 N4 O16'
_chemical_formula_weight 943.71
_chemical_name_systematic
;
 ?
;
_space_group_IT_number 14
_symmetry_cell_setting monoclinic
_symmetry_space_group_name_Hall '-P 2ybc'
_symmetry_space_group_name_H-M 'P 1 21/c 1'
_atom_sites_solution_hydrogens geom
_atom_sites_solution_primary direct
_atom_sites_solution_secondary difmap
_audit_creation_method SHELXL-97
_cell_angle_alpha 90.00
_cell_angle_beta 101.812(11)
_cell_angle_gamma 90.00
_cell_formula_units_Z 4
_cell_length_a 16.382(4)
_cell_length_b 17.179(4)
_cell_length_c 13.067(5)
_cell_measurement_reflns_used 8195
_cell_measurement_temperature 293(2)
_cell_measurement_theta_max 27.5
_cell_measurement_theta_min 3.0
_cell_volume 3599.5(18)
_computing_cell_refinement PROCESS-AUTO
_computing_data_collection PROCESS-AUTO
_computing_data_reduction PROCESS-AUTO
_computing_structure_refinement 'SHELXL-97 (Sheldrick, 1997)'
_computing_structure_solution 'SHELXS-97 (Sheldrick, 1997)'
_diffrn_ambient_temperature 293(2)
_diffrn_detector_area_resol_mean 10.0
_diffrn_measured_fraction_theta_full 0.997
_diffrn_measured_fraction_theta_max 0.994
_diffrn_measurement_device_type 'Rigaku RAXIS-RAPID'
_diffrn_measurement_method '\w scan'
_diffrn_radiation_monochromator graphite
_diffrn_radiation_source 'fine-focus sealed tube'
_diffrn_radiation_type MoK\a
_diffrn_radiation_wavelength 0.71069
_diffrn_reflns_av_R_equivalents 0.0745
_diffrn_reflns_av_sigmaI/netI 0.0707
_diffrn_reflns_limit_h_max 21
_diffrn_reflns_limit_h_min -21
_diffrn_reflns_limit_k_max 22
_diffrn_reflns_limit_k_min -22
_diffrn_reflns_limit_l_max 16
_diffrn_reflns_limit_l_min -13
_diffrn_reflns_number 34215
_diffrn_reflns_theta_full 25.00
_diffrn_reflns_theta_max 27.47
_diffrn_reflns_theta_min 2.99
_exptl_absorpt_coefficient_mu 1.271
_exptl_absorpt_correction_T_max 0.766
_exptl_absorpt_correction_T_min 0.748
_exptl_absorpt_correction_type multi-scan
_exptl_absorpt_process_details
;
 Higashi,T (1995) Program for absorption correction. 
Rigaku Corporation, Tokyo, Japan.
;
_exptl_crystal_colour colorless
_exptl_crystal_density_diffrn 1.741
_exptl_crystal_density_method 'not measured'
_exptl_crystal_description block
_exptl_crystal_F_000 1912
_exptl_crystal_size_max 0.239
_exptl_crystal_size_mid 0.235
_exptl_crystal_size_min 0.215
_refine_diff_density_max 1.372
_refine_diff_density_min -0.815
_refine_diff_density_rms 0.101
_refine_ls_extinction_method none
_refine_ls_goodness_of_fit_ref 1.039
_refine_ls_hydrogen_treatment constr
_refine_ls_matrix_type full
_refine_ls_number_parameters 563
_refine_ls_number_reflns 8195
_refine_ls_number_restraints 228
_refine_ls_restrained_S_all 1.062
_refine_ls_R_factor_all 0.0934
_refine_ls_R_factor_gt 0.0531
_refine_ls_shift/su_max 0.001
_refine_ls_shift/su_mean 0.000
_refine_ls_structure_factor_coef Fsqd
_refine_ls_weighting_details 'calc w=1/[\s^2^(Fo^2^)+(0.0489P)^2^+8.4600P] where P=(Fo^2^+2Fc^2^)/3'
_refine_ls_weighting_scheme calc
_refine_ls_wR_factor_gt 0.1207
_refine_ls_wR_factor_ref 0.1369
_reflns_number_gt 5330
_reflns_number_total 8195
_reflns_threshold_expression >2\s(I)
_cod_data_source_file ic9019553_si_002_7.cif
_cod_data_source_block Compound-7
_cod_original_sg_symbol_Hall '-P 2ybc   '
_cod_original_sg_symbol_H-M 'P 21/c '
_cod_database_code 4314784

loop_
_symmetry_equiv_pos_as_xyz
'x, y, z'
'-x, y+1/2, -z+1/2'
'-x, -y, -z'
'x, -y-1/2, z-1/2'

loop_
_atom_site_label
_atom_site_type_symbol
_atom_site_fract_x
_atom_site_fract_y
_atom_site_fract_z
_atom_site_U_iso_or_equiv
_atom_site_adp_type
_atom_site_occupancy
_atom_site_symmetry_multiplicity
_atom_site_calc_flag
_atom_site_refinement_flags
_atom_site_disorder_assembly
_atom_site_disorder_group
Cu1 Cu 0.16110(3) 0.49527(2) 0.20711(4) 0.01438(13) Uani 1 1 d . . .
Cu2 Cu 0.32921(3) 0.50462(2) 0.25483(4) 0.01366(12) Uani 1 1 d . . .
C1 C 0.2561(3) 0.3841(2) 0.3531(3) 0.0199(7) Uani 1 1 d U . .
C2 C 0.2580(3) 0.3086(2) 0.4114(3) 0.0203(6) Uani 1 1 d U . .
C3 C 0.3327(3) 0.2662(2) 0.4427(3) 0.0210(6) Uani 1 1 d U . .
C4 C 0.4068(3) 0.2839(2) 0.3951(4) 0.0254(8) Uani 1 1 d U . .
C5 C 0.3346(3) 0.2013(2) 0.5088(3) 0.0201(6) Uani 1 1 d U . .
C6 C 0.4167(3) 0.1592(2) 0.5437(3) 0.0223(8) Uani 1 1 d U . .
C7 C 0.2557(3) 0.1040(2) 0.5995(3) 0.0183(7) Uani 1 1 d U . .
C8 C 0.2599(3) 0.1751(2) 0.5332(3) 0.0192(6) Uani 1 1 d U . .
C9 C 0.1854(3) 0.2138(2) 0.4941(3) 0.0220(7) Uani 1 1 d U . .
H9 H 0.1355 0.1942 0.5070 0.026 Uiso 1 1 calc R . .
C10 C 0.1850(3) 0.2815(2) 0.4360(3) 0.0230(7) Uani 1 1 d U . .
H10 H 0.1355 0.3087 0.4136 0.028 Uiso 1 1 calc R . .
C11 C 0.2328(3) 0.6051(2) 0.3613(3) 0.0176(7) Uani 1 1 d U . .
C12 C 0.2309(3) 0.6770(2) 0.4258(3) 0.0181(6) Uani 1 1 d U . .
C13 C 0.0718(3) 0.6716(2) 0.4063(3) 0.0188(7) Uani 1 1 d U . .
C14 C 0.1571(3) 0.7063(2) 0.4496(3) 0.0183(6) Uani 1 1 d U . .
C15 C 0.1612(3) 0.7699(2) 0.5172(3) 0.0184(6) Uani 1 1 d U . .
C16 C 0.0881(3) 0.7883(2) 0.5670(3) 0.0209(7) Uani 1 1 d U . .
C17 C 0.2369(2) 0.8099(2) 0.5503(3) 0.0180(6) Uani 1 1 d U . .
C18 C 0.2399(3) 0.8848(2) 0.6101(3) 0.0175(7) Uani 1 1 d U . .
C19 C 0.3088(3) 0.7812(2) 0.5242(3) 0.0198(7) Uani 1 1 d U . .
H19 H 0.3592 0.8071 0.5463 0.024 Uiso 1 1 calc R . .
C20 C 0.3061(3) 0.7139(2) 0.4653(3) 0.0198(7) Uani 1 1 d U . .
H20 H 0.3553 0.6932 0.4519 0.024 Uiso 1 1 calc R . .
C21 C 0.5114(3) 0.4850(3) 0.3697(4) 0.0382(10) Uani 1 1 d U . .
H21 H 0.4886 0.4487 0.4086 0.046 Uiso 1 1 calc R . .
C22 C 0.5961(3) 0.4996(3) 0.3972(4) 0.0378(8) Uani 1 1 d U . .
H22 H 0.6282 0.4747 0.4548 0.045 Uiso 1 1 calc R . .
C23 C 0.6328(3) 0.5508(3) 0.3395(4) 0.0316(7) Uani 1 1 d U . .
C24 C 0.7232(3) 0.5664(3) 0.3619(4) 0.0283(7) Uani 1 1 d U . .
C25 C 0.7781(3) 0.5198(3) 0.4301(4) 0.0313(8) Uani 1 1 d U . .
H25 H 0.7580 0.4774 0.4617 0.038 Uiso 1 1 calc R . .
C26 C 0.8617(3) 0.5356(3) 0.4514(4) 0.0342(9) Uani 1 1 d U . .
H26 H 0.8974 0.5047 0.4992 0.041 Uiso 1 1 calc R . .
C27 C 0.8419(3) 0.6393(3) 0.3387(4) 0.0357(9) Uani 1 1 d U . .
H27 H 0.8643 0.6803 0.3068 0.043 Uiso 1 1 calc R . .
C28 C 0.7571(3) 0.6275(3) 0.3154(4) 0.0332(8) Uani 1 1 d U . .
H28 H 0.7228 0.6604 0.2688 0.040 Uiso 1 1 calc R . .
C29 C 0.5812(3) 0.5838(3) 0.2537(4) 0.0399(8) Uani 1 1 d U . .
H29 H 0.6031 0.6173 0.2104 0.048 Uiso 1 1 calc R . .
C30 C 0.4977(3) 0.5671(3) 0.2324(5) 0.0439(10) Uani 1 1 d U . .
H30 H 0.4644 0.5899 0.1740 0.053 Uiso 1 1 calc R . .
C31 C 0.0026(3) 0.4073(3) 0.2028(5) 0.0524(11) Uani 1 1 d U . .
H31 H 0.0419 0.3676 0.2172 0.063 Uiso 1 1 calc R . .
C32 C -0.0796(3) 0.3893(3) 0.2039(5) 0.0480(9) Uani 1 1 d U . .
H32 H -0.0936 0.3396 0.2226 0.058 Uiso 1 1 calc R . .
C33 C -0.1409(3) 0.4450(3) 0.1772(4) 0.0353(7) Uani 1 1 d U . .
C34 C -0.1146(3) 0.5136(3) 0.1428(4) 0.0411(9) Uani 1 1 d U . .
H34 H -0.1535 0.5517 0.1164 0.049 Uiso 1 1 calc R . .
C35 C -0.0309(3) 0.5273(3) 0.1465(5) 0.0427(10) Uani 1 1 d U . .
H35A H -0.0156 0.5749 0.1220 0.051 Uiso 1 1 calc R . .
C36 C -0.2291(3) 0.4252(3) 0.1745(4) 0.0304(7) Uani 1 1 d U . .
C37 C -0.2504(3) 0.3666(3) 0.2372(4) 0.0352(8) Uani 1 1 d U . .
H35 H -0.2090 0.3414 0.2851 0.042 Uiso 1 1 calc R . .
C38 C -0.3325(3) 0.3458(3) 0.2286(4) 0.0376(9) Uani 1 1 d U . .
H36 H -0.3458 0.3059 0.2705 0.045 Uiso 1 1 calc R . .
C39 C -0.3747(3) 0.4391(3) 0.1029(4) 0.0305(9) Uani 1 1 d U . .
H37 H -0.4176 0.4643 0.0571 0.037 Uiso 1 1 calc R . .
C40 C -0.2941(3) 0.4627(3) 0.1077(4) 0.0300(8) Uani 1 1 d U . .
H38 H -0.2829 0.5037 0.0663 0.036 Uiso 1 1 calc R . .
N1 N 0.4613(2) 0.5197(2) 0.2911(3) 0.0240(8) Uani 1 1 d . . .
N2 N 0.8929(2) 0.5941(2) 0.4053(3) 0.0323(9) Uani 1 1 d . . .
N3 N 0.0285(2) 0.47670(19) 0.1828(3) 0.0257(8) Uani 1 1 d . . .
N4 N -0.3934(2) 0.3812(2) 0.1620(3) 0.0300(9) Uani 1 1 d . . .
O1 O 0.18523(19) 0.41032(16) 0.3126(3) 0.0287(7) Uani 1 1 d . . .
O2 O 0.32421(18) 0.41685(16) 0.3504(2) 0.0248(7) Uani 1 1 d . . .
O3 O 0.3832(2) 0.27255(19) 0.2908(3) 0.0362(8) Uani 1 1 d . . .
H3 H 0.4195 0.2891 0.2617 0.054 Uiso 1 1 calc R . .
O4 O 0.4748(2) 0.3013(2) 0.4398(3) 0.0474(10) Uani 1 1 d . . .
O5 O 0.45961(19) 0.17944(17) 0.6355(3) 0.0290(7) Uani 1 1 d . . .
H5 H 0.5035 0.1550 0.6481 0.043 Uiso 1 1 calc R . .
O6 O 0.4401(2) 0.11286(19) 0.4864(3) 0.0369(8) Uani 1 1 d . . .
O7 O 0.32228(19) 0.07176(16) 0.6409(2) 0.0249(7) Uani 1 1 d . . .
O8 O 0.18426(19) 0.08322(16) 0.6083(3) 0.0283(7) Uani 1 1 d . . .
O9 O 0.30372(18) 0.57901(16) 0.3586(2) 0.0255(7) Uani 1 1 d . . .
O10 O 0.16481(18) 0.57611(16) 0.3157(2) 0.0237(7) Uani 1 1 d . . .
O11 O 0.04607(19) 0.62574(18) 0.4692(3) 0.0294(7) Uani 1 1 d . . .
H11 H -0.0027 0.6141 0.4456 0.044 Uiso 1 1 calc R . .
O12 O 0.03140(18) 0.69160(17) 0.3202(2) 0.0260(7) Uani 1 1 d . . .
O13 O 0.0201(2) 0.8071(2) 0.5215(3) 0.0406(9) Uani 1 1 d . . .
O14 O 0.1108(2) 0.77500(18) 0.6688(2) 0.0295(7) Uani 1 1 d . . .
H14 H 0.0734 0.7888 0.6979 0.044 Uiso 1 1 calc R . .
O15 O 0.17245(18) 0.91934(15) 0.6094(2) 0.0245(7) Uani 1 1 d . . .
O16 O 0.31106(19) 0.90721(16) 0.6568(2) 0.0276(7) Uani 1 1 d . . .

loop_
_atom_site_aniso_label
_atom_site_aniso_U_11
_atom_site_aniso_U_22
_atom_site_aniso_U_33
_atom_site_aniso_U_23
_atom_site_aniso_U_13
_atom_site_aniso_U_12
Cu1 0.0140(2) 0.0108(2) 0.0192(3) -0.00073(18) 0.00548(18) -0.00026(18)
Cu2 0.0132(2) 0.0105(2) 0.0177(3) 0.00025(18) 0.00425(18) 0.00022(17)
C1 0.0235(17) 0.0161(15) 0.0215(17) 0.0021(13) 0.0077(14) 0.0005(13)
C2 0.0214(13) 0.0166(12) 0.0240(14) 0.0043(11) 0.0074(11) 0.0012(11)
C3 0.0215(13) 0.0166(12) 0.0262(14) 0.0042(11) 0.0077(11) 0.0009(11)
C4 0.0245(17) 0.0199(15) 0.0335(19) 0.0074(14) 0.0098(15) 0.0014(14)
C5 0.0205(13) 0.0174(12) 0.0233(13) 0.0025(11) 0.0069(11) 0.0019(11)
C6 0.0225(17) 0.0196(15) 0.0261(18) 0.0052(14) 0.0078(15) 0.0040(13)
C7 0.0212(16) 0.0166(15) 0.0182(17) 0.0003(13) 0.0067(14) 0.0002(13)
C8 0.0194(13) 0.0174(12) 0.0216(13) 0.0026(11) 0.0062(11) 0.0008(10)
C9 0.0202(14) 0.0204(13) 0.0264(15) 0.0061(12) 0.0074(12) 0.0005(12)
C10 0.0214(14) 0.0210(13) 0.0277(15) 0.0071(12) 0.0075(13) 0.0030(12)
C11 0.0209(16) 0.0151(14) 0.0188(17) 0.0000(13) 0.0086(14) -0.0011(13)
C12 0.0192(12) 0.0160(12) 0.0201(13) -0.0023(10) 0.0065(11) -0.0017(10)
C13 0.0181(16) 0.0184(15) 0.0221(17) -0.0038(13) 0.0089(14) 0.0005(13)
C14 0.0185(12) 0.0173(12) 0.0205(13) -0.0015(10) 0.0071(11) -0.0009(10)
C15 0.0186(12) 0.0162(11) 0.0219(13) -0.0022(10) 0.0078(11) 0.0002(10)
C16 0.0213(17) 0.0167(15) 0.0263(18) -0.0049(13) 0.0087(14) 0.0000(13)
C17 0.0184(13) 0.0159(11) 0.0207(13) -0.0024(11) 0.0067(11) -0.0011(10)
C18 0.0210(16) 0.0153(14) 0.0184(17) -0.0012(13) 0.0090(14) -0.0019(13)
C19 0.0173(14) 0.0178(13) 0.0249(15) -0.0048(12) 0.0061(12) -0.0029(11)
C20 0.0180(14) 0.0181(13) 0.0244(15) -0.0055(12) 0.0070(12) -0.0007(11)
C21 0.0221(18) 0.050(2) 0.041(2) 0.0213(17) 0.0013(16) -0.0074(16)
C22 0.0211(15) 0.0484(17) 0.0410(18) 0.0194(15) -0.0002(14) -0.0052(14)
C23 0.0170(13) 0.0390(14) 0.0375(15) 0.0128(13) 0.0026(12) -0.0037(12)
C24 0.0165(13) 0.0333(14) 0.0345(14) 0.0073(12) 0.0037(12) -0.0040(11)
C25 0.0194(15) 0.0338(16) 0.0395(17) 0.0102(14) 0.0028(14) -0.0043(13)
C26 0.0209(18) 0.0353(18) 0.044(2) 0.0107(17) 0.0011(16) -0.0010(15)
C27 0.0232(18) 0.0413(19) 0.042(2) 0.0117(17) 0.0060(17) -0.0074(16)
C28 0.0203(15) 0.0386(16) 0.0394(17) 0.0113(14) 0.0028(14) -0.0056(13)
C29 0.0215(16) 0.0476(17) 0.0483(18) 0.0220(15) 0.0014(15) -0.0049(14)
C30 0.0226(19) 0.053(2) 0.053(2) 0.0251(19) 0.0005(18) -0.0041(17)
C31 0.028(2) 0.043(2) 0.083(3) 0.019(2) 0.005(2) -0.0006(18)
C32 0.0266(17) 0.0402(17) 0.075(2) 0.0175(16) 0.0067(16) -0.0013(15)
C33 0.0184(13) 0.0320(14) 0.0556(17) 0.0119(13) 0.0075(13) 0.0000(12)
C34 0.0224(16) 0.0383(16) 0.062(2) 0.0207(15) 0.0063(15) 0.0003(14)
C35 0.0234(19) 0.0396(19) 0.064(2) 0.0242(18) 0.0076(18) -0.0014(16)
C36 0.0170(13) 0.0304(13) 0.0436(15) 0.0060(12) 0.0058(12) -0.0006(11)
C37 0.0208(16) 0.0394(16) 0.0446(18) 0.0112(15) 0.0045(14) -0.0032(14)
C38 0.0241(19) 0.044(2) 0.044(2) 0.0132(17) 0.0060(17) -0.0053(16)
C39 0.0170(17) 0.0319(18) 0.041(2) 0.0037(16) 0.0033(16) 0.0012(15)
C40 0.0177(15) 0.0306(15) 0.0411(18) 0.0051(14) 0.0043(14) 0.0005(13)
N1 0.0163(18) 0.0288(19) 0.027(2) 0.0041(15) 0.0042(15) -0.0011(14)
N2 0.019(2) 0.034(2) 0.047(3) 0.0026(18) 0.0113(18) -0.0030(16)
N3 0.0130(18) 0.0205(17) 0.043(2) 0.0028(15) 0.0043(16) -0.0026(13)
N4 0.019(2) 0.036(2) 0.035(2) -0.0025(17) 0.0073(17) -0.0037(16)
O1 0.0219(17) 0.0243(15) 0.040(2) 0.0172(13) 0.0054(14) 0.0025(12)
O2 0.0224(16) 0.0203(14) 0.0311(19) 0.0076(12) 0.0045(13) -0.0006(12)
O3 0.040(2) 0.0335(18) 0.042(2) -0.0015(15) 0.0268(17) -0.0058(15)
O4 0.0204(19) 0.059(2) 0.062(3) 0.023(2) 0.0064(18) -0.0058(16)
O5 0.0188(17) 0.0330(17) 0.035(2) -0.0011(14) 0.0043(14) 0.0069(13)
O6 0.040(2) 0.0393(19) 0.033(2) -0.0042(15) 0.0126(16) 0.0152(15)
O7 0.0252(17) 0.0228(15) 0.0279(18) 0.0108(12) 0.0085(14) 0.0037(12)
O8 0.0239(17) 0.0250(15) 0.036(2) 0.0129(13) 0.0062(14) -0.0022(12)
O9 0.0208(16) 0.0257(15) 0.0298(18) -0.0141(12) 0.0043(13) 0.0035(12)
O10 0.0164(15) 0.0240(15) 0.0324(18) -0.0120(12) 0.0086(13) -0.0038(11)
O11 0.0171(16) 0.0367(17) 0.0339(19) 0.0042(14) 0.0041(14) -0.0093(13)
O12 0.0191(16) 0.0339(16) 0.0247(18) 0.0006(13) 0.0041(13) -0.0018(13)
O13 0.0176(18) 0.058(2) 0.044(2) -0.0158(17) 0.0032(15) 0.0087(15)
O14 0.0321(19) 0.0322(17) 0.0296(19) 0.0002(13) 0.0192(15) 0.0053(14)
O15 0.0213(16) 0.0173(14) 0.0349(19) -0.0080(12) 0.0055(13) 0.0029(11)
O16 0.0254(17) 0.0196(14) 0.037(2) -0.0147(13) 0.0059(14) -0.0037(12)

loop_
_atom_type_symbol
_atom_type_description
_atom_type_scat_dispersion_real
_atom_type_scat_dispersion_imag
_atom_type_scat_source
C C 0.0033 0.0016 'International Tables Vol C Tables 4.2.6.8 and 6.1.1.4'
H H 0.0000 0.0000 'International Tables Vol C Tables 4.2.6.8 and 6.1.1.4'
N N 0.0061 0.0033 'International Tables Vol C Tables 4.2.6.8 and 6.1.1.4'
O O 0.0106 0.0060 'International Tables Vol C Tables 4.2.6.8 and 6.1.1.4'
Cu Cu 0.3201 1.2651 'International Tables Vol C Tables 4.2.6.8 and 6.1.1.4'

loop_
_geom_angle_atom_site_label_1
_geom_angle_atom_site_label_2
_geom_angle_atom_site_label_3
_geom_angle
_geom_angle_site_symmetry_1
_geom_angle_site_symmetry_3
_geom_angle_publ_flag
O8 Cu1 O10 167.33(12) 4_565 . ?
O8 Cu1 O15 91.65(13) 4_565 4_575 ?
O10 Cu1 O15 87.08(13) . 4_575 ?
O8 Cu1 O1 85.05(14) 4_565 . ?
O10 Cu1 O1 92.61(13) . . ?
O15 Cu1 O1 163.51(12) 4_575 . ?
O8 Cu1 N3 97.27(14) 4_565 . ?
O10 Cu1 N3 95.27(13) . . ?
O15 Cu1 N3 103.88(13) 4_575 . ?
O1 Cu1 N3 92.57(13) . . ?
O8 Cu1 Cu2 82.36(9) 4_565 . ?
O10 Cu1 Cu2 84.98(8) . . ?
O15 Cu1 Cu2 83.04(9) 4_575 . ?
O1 Cu1 Cu2 80.51(9) . . ?
N3 Cu1 Cu2 173.08(10) . . ?
O16 Cu2 O9 85.61(13) 4_575 . ?
O16 Cu2 O7 92.47(13) 4_575 4_565 ?
O9 Cu2 O7 164.78(13) . 4_565 ?
O16 Cu2 O2 169.09(13) 4_575 . ?
O9 Cu2 O2 91.02(13) . . ?
O7 Cu2 O2 88.06(13) 4_565 . ?
O16 Cu2 N1 93.57(13) 4_575 . ?
O9 Cu2 N1 96.70(13) . . ?
O7 Cu2 N1 98.49(13) 4_565 . ?
O2 Cu2 N1 97.13(13) . . ?
O16 Cu2 Cu1 83.36(9) 4_575 . ?
O9 Cu2 Cu1 81.24(9) . . ?
O7 Cu2 Cu1 83.55(9) 4_565 . ?
O2 Cu2 Cu1 85.88(9) . . ?
N1 Cu2 Cu1 176.40(9) . . ?
O1 C1 O2 125.3(4) . . ?
O1 C1 C2 116.4(4) . . ?
O2 C1 C2 118.3(4) . . ?
C10 C2 C3 120.0(4) . . ?
C10 C2 C1 118.6(4) . . ?
C3 C2 C1 121.3(4) . . ?
C5 C3 C2 119.7(4) . . ?
C5 C3 C4 119.8(4) . . ?
C2 C3 C4 120.1(4) . . ?
O4 C4 O3 125.4(4) . . ?
O4 C4 C3 127.1(4) . . ?
O3 C4 C3 107.4(4) . . ?
C8 C5 C3 119.0(4) . . ?
C8 C5 C6 122.8(3) . . ?
C3 C5 C6 118.0(4) . . ?
O6 C6 O5 124.4(4) . . ?
O6 C6 C5 120.2(4) . . ?
O5 C6 C5 115.3(4) . . ?
O7 C7 O8 125.9(4) . . ?
O7 C7 C8 118.1(4) . . ?
O8 C7 C8 116.0(4) . . ?
C9 C8 C5 120.3(4) . . ?
C9 C8 C7 117.3(4) . . ?
C5 C8 C7 122.4(4) . . ?
C10 C9 C8 120.4(4) . . ?
C10 C9 H9 119.8 . . ?
C8 C9 H9 119.8 . . ?
C2 C10 C9 120.1(4) . . ?
C2 C10 H10 119.9 . . ?
C9 C10 H10 119.9 . . ?
O9 C11 O10 125.6(4) . . ?
O9 C11 C12 115.9(3) . . ?
O10 C11 C12 118.4(4) . . ?
C20 C12 C14 119.6(4) . . ?
C20 C12 C11 117.8(4) . . ?
C14 C12 C11 122.6(4) . . ?
O12 C13 O11 125.2(4) . . ?
O12 C13 C14 120.8(4) . . ?
O11 C13 C14 113.9(4) . . ?
C15 C14 C12 119.3(4) . . ?
C15 C14 C13 117.6(4) . . ?
C12 C14 C13 123.1(3) . . ?
C14 C15 C17 120.1(4) . . ?
C14 C15 C16 119.8(4) . . ?
C17 C15 C16 119.5(3) . . ?
O13 C16 O14 126.0(4) . . ?
O13 C16 C15 125.7(4) . . ?
O14 C16 C15 108.1(3) . . ?
C19 C17 C15 119.4(3) . . ?
C19 C17 C18 119.7(4) . . ?
C15 C17 C18 120.9(3) . . ?
O15 C18 O16 125.9(4) . . ?
O15 C18 C17 117.8(4) . . ?
O16 C18 C17 116.3(3) . . ?
C20 C19 C17 120.2(4) . . ?
C20 C19 H19 119.9 . . ?
C17 C19 H19 119.9 . . ?
C19 C20 C12 120.9(4) . . ?
C19 C20 H20 119.6 . . ?
C12 C20 H20 119.6 . . ?
N1 C21 C22 123.5(4) . . ?
N1 C21 H21 118.3 . . ?
C22 C21 H21 118.3 . . ?
C23 C22 C21 120.1(4) . . ?
C23 C22 H22 119.9 . . ?
C21 C22 H22 119.9 . . ?
C22 C23 C29 116.4(4) . . ?
C22 C23 C24 122.8(4) . . ?
C29 C23 C24 120.6(4) . . ?
C28 C24 C25 117.1(4) . . ?
C28 C24 C23 121.9(4) . . ?
C25 C24 C23 121.1(4) . . ?
C26 C25 C24 120.5(4) . . ?
C26 C25 H25 119.8 . . ?
C24 C25 H25 119.8 . . ?
N2 C26 C25 121.4(4) . . ?
N2 C26 H26 119.3 . . ?
C25 C26 H26 119.3 . . ?
N2 C27 C28 122.0(4) . . ?
N2 C27 H27 119.0 . . ?
C28 C27 H27 119.0 . . ?
C27 C28 C24 119.5(4) . . ?
C27 C28 H28 120.2 . . ?
C24 C28 H28 120.2 . . ?
C30 C29 C23 120.0(5) . . ?
C30 C29 H29 120.0 . . ?
C23 C29 H29 120.0 . . ?
N1 C30 C29 123.7(5) . . ?
N1 C30 H30 118.2 . . ?
C29 C30 H30 118.2 . . ?
N3 C31 C32 124.0(5) . . ?
N3 C31 H31 118.0 . . ?
C32 C31 H31 118.0 . . ?
C33 C32 C31 120.1(5) . . ?
C33 C32 H32 119.9 . . ?
C31 C32 H32 119.9 . . ?
C34 C33 C32 114.9(4) . . ?
C34 C33 C36 124.4(4) . . ?
C32 C33 C36 120.2(4) . . ?
C33 C34 C35 121.0(4) . . ?
C33 C34 H34 119.5 . . ?
C35 C34 H34 119.5 . . ?
N3 C35 C34 123.6(4) . . ?
N3 C35 H35A 118.2 . . ?
C34 C35 H35A 118.2 . . ?
C37 C36 C40 117.1(4) . . ?
C37 C36 C33 121.0(4) . . ?
C40 C36 C33 121.9(4) . . ?
C38 C37 C36 120.1(4) . . ?
C38 C37 H35 120.0 . . ?
C36 C37 H35 120.0 . . ?
N4 C38 C37 121.6(4) . . ?
N4 C38 H36 119.2 . . ?
C37 C38 H36 119.2 . . ?
N4 C39 C40 121.8(4) . . ?
N4 C39 H37 119.1 . . ?
C40 C39 H37 119.1 . . ?
C39 C40 C36 120.0(4) . . ?
C39 C40 H38 120.0 . . ?
C36 C40 H38 120.0 . . ?
C21 N1 C30 116.2(4) . . ?
C21 N1 Cu2 124.0(3) . . ?
C30 N1 Cu2 119.8(3) . . ?
C26 N2 C27 119.5(4) . . ?
C31 N3 C35 115.3(4) . . ?
C31 N3 Cu1 117.6(3) . . ?
C35 N3 Cu1 127.1(3) . . ?
C38 N4 C39 119.4(4) . . ?
C1 O1 Cu1 126.1(3) . . ?
C1 O2 Cu2 120.8(3) . . ?
C4 O3 H3 109.5 . . ?
C6 O5 H5 109.5 . . ?
C7 O7 Cu2 122.3(3) . 4_566 ?
C7 O8 Cu1 124.7(3) . 4_566 ?
C11 O9 Cu2 125.5(3) . . ?
C11 O10 Cu1 121.0(3) . . ?
C13 O11 H11 109.5 . . ?
C16 O14 H14 109.5 . . ?
C18 O15 Cu1 123.1(3) . 4_576 ?
C18 O16 Cu2 123.5(3) . 4_576 ?

loop_
_geom_bond_atom_site_label_1
_geom_bond_atom_site_label_2
_geom_bond_distance
_geom_bond_site_symmetry_2
_geom_bond_publ_flag
Cu1 O8 1.957(3) 4_565 ?
Cu1 O10 1.977(3) . ?
Cu1 O15 1.978(3) 4_575 ?
Cu1 O1 1.991(3) . ?
Cu1 N3 2.154(3) . ?
Cu1 Cu2 2.7011(9) . ?
Cu2 O16 1.966(3) 4_575 ?
Cu2 O9 1.969(3) . ?
Cu2 O7 1.971(3) 4_565 ?
Cu2 O2 1.971(3) . ?
Cu2 N1 2.133(4) . ?
C1 O1 1.256(5) . ?
C1 O2 1.257(5) . ?
C1 C2 1.502(5) . ?
C2 C10 1.381(6) . ?
C2 C3 1.411(6) . ?
C3 C5 1.406(5) . ?
C3 C4 1.504(6) . ?
C4 O4 1.184(5) . ?
C4 O3 1.353(6) . ?
C5 C8 1.401(6) . ?
C5 C6 1.514(6) . ?
C6 O6 1.208(5) . ?
C6 O5 1.307(5) . ?
C7 O7 1.244(5) . ?
C7 O8 1.251(5) . ?
C7 C8 1.507(5) . ?
C8 C9 1.392(6) . ?
C9 C10 1.388(5) . ?
C9 H9 0.9300 . ?
C10 H10 0.9300 . ?
C11 O9 1.253(5) . ?
C11 O10 1.254(5) . ?
C11 C12 1.499(5) . ?
C12 C20 1.388(5) . ?
C12 C14 1.401(6) . ?
C13 O12 1.231(5) . ?
C13 O11 1.271(5) . ?
C13 C14 1.519(6) . ?
C14 C15 1.397(5) . ?
C15 C17 1.407(5) . ?
C15 C16 1.509(6) . ?
C16 O13 1.194(5) . ?
C16 O14 1.326(5) . ?
C17 C19 1.384(6) . ?
C17 C18 1.501(5) . ?
C18 O15 1.253(5) . ?
C18 O16 1.260(5) . ?
C19 C20 1.384(5) . ?
C19 H19 0.9300 . ?
C20 H20 0.9300 . ?
C21 N1 1.320(6) . ?
C21 C22 1.382(6) . ?
C21 H21 0.9300 . ?
C22 C23 1.374(6) . ?
C22 H22 0.9300 . ?
C23 C29 1.380(6) . ?
C23 C24 1.474(6) . ?
C24 C28 1.385(6) . ?
C24 C25 1.385(6) . ?
C25 C26 1.368(6) . ?
C25 H25 0.9300 . ?
C26 N2 1.327(6) . ?
C26 H26 0.9300 . ?
C27 N2 1.327(6) . ?
C27 C28 1.376(6) . ?
C27 H27 0.9300 . ?
C28 H28 0.9300 . ?
C29 C30 1.370(7) . ?
C29 H29 0.9300 . ?
C30 N1 1.338(6) . ?
C30 H30 0.9300 . ?
C31 N3 1.310(6) . ?
C31 C32 1.385(7) . ?
C31 H31 0.9300 . ?
C32 C33 1.378(7) . ?
C32 H32 0.9300 . ?
C33 C34 1.362(6) . ?
C33 C36 1.479(6) . ?
C34 C35 1.382(7) . ?
C34 H34 0.9300 . ?
C35 N3 1.319(6) . ?
C35 H35A 0.9300 . ?
C36 C37 1.386(6) . ?
C36 C40 1.389(6) . ?
C37 C38 1.375(6) . ?
C37 H35 0.9300 . ?
C38 N4 1.330(6) . ?
C38 H36 0.9300 . ?
C39 N4 1.332(6) . ?
C39 C40 1.370(6) . ?
C39 H37 0.9300 . ?
C40 H38 0.9300 . ?
O3 H3 0.8200 . ?
O5 H5 0.8200 . ?
O7 Cu2 1.971(3) 4_566 ?
O8 Cu1 1.957(3) 4_566 ?
O11 H11 0.8200 . ?
O14 H14 0.8200 . ?
O15 Cu1 1.978(3) 4_576 ?
O16 Cu2 1.966(3) 4_576 ?

loop_
_geom_hbond_atom_site_label_D
_geom_hbond_atom_site_label_H
_geom_hbond_atom_site_label_A
_geom_hbond_distance_DH
_geom_hbond_distance_HA
_geom_hbond_distance_DA
_geom_hbond_angle_DHA
_geom_hbond_site_symmetry_A
O11 H11 N2 0.82 1.72 2.536(5) 174.9 1_455
